data_7242394
loop_
_publ_author_name
'Liu, Kaitong'
'Han, Jian'
'Huang, Junben'
'Wei, Zhonglei'
'Yang, Zhihua'
'Pan, Shilie'

_publ_section_title
;
 SrTi(IO3)6&#x00B7;2H2O and SrSn(IO3)6: distinct arrangements of lone pair
 electrons leading to large birefringences
;
_journal_issue 17
_journal_name_full 'RSC Advances'
_journal_page_first 10309
_journal_page_last 10315
_journal_paper_doi 10.1039/D0RA10726C
_journal_volume 11
_journal_year 2021
_chemical_formula_sum 'I6 O18 Sn Sr'
_chemical_formula_weight 1255.71
_space_group_crystal_system trigonal
_space_group_IT_number 148
_space_group_name_Hall '-R 3'
_space_group_name_H-M_alt 'R -3 :H'
_audit_creation_method SHELXL-2016/6
_audit_update_record
;
2020-11-03 deposited with the CCDC.	2021-03-03 downloaded from the CCDC.
;
_cell_angle_alpha 90
_cell_angle_beta 90
_cell_angle_gamma 120
_cell_formula_units_Z 3
_cell_length_a 10.807(7)
_cell_length_b 10.807(7)
_cell_length_c 11.098(7)
_cell_measurement_reflns_used 1274
_cell_measurement_temperature 293(2)
_cell_measurement_theta_max 27.42
_cell_measurement_theta_min 2.85
_cell_volume 1122.5(12)
_computing_cell_refinement 'Bruker SAINT'
_computing_data_collection 'Bruker APEX2'
_computing_data_reduction 'Bruker SAINT'
_computing_molecular_graphics 'Bruker SHELXTL'
_computing_publication_material 'Bruker SHELXTL'
_computing_structure_refinement 'SHELXL-2016/6 (Sheldrick, 2016)'
_computing_structure_solution 'SHELXS-97 (Sheldrick 2008)'
_diffrn_ambient_temperature 293(2)
_diffrn_measured_fraction_theta_full 1.000
_diffrn_measured_fraction_theta_max 1.000
_diffrn_measurement_device_type 'Bruker APEX-II CCD'
_diffrn_measurement_method '\f and \w scans'
_diffrn_radiation_type MoK\a
_diffrn_radiation_wavelength 0.71073
_diffrn_reflns_av_R_equivalents 0.0354
_diffrn_reflns_av_unetI/netI 0.0290
_diffrn_reflns_Laue_measured_fraction_full 1.000
_diffrn_reflns_Laue_measured_fraction_max 1.000
_diffrn_reflns_limit_h_max 14
_diffrn_reflns_limit_h_min -6
_diffrn_reflns_limit_k_max 13
_diffrn_reflns_limit_k_min -14
_diffrn_reflns_limit_l_max 14
_diffrn_reflns_limit_l_min -13
_diffrn_reflns_number 2340
_diffrn_reflns_point_group_measured_fraction_full 1.000
_diffrn_reflns_point_group_measured_fraction_max 1.000
_diffrn_reflns_theta_full 25.242
_diffrn_reflns_theta_max 27.422
_diffrn_reflns_theta_min 2.847
_exptl_absorpt_coefficient_mu 17.713
_exptl_absorpt_correction_T_max 0.7455
_exptl_absorpt_correction_T_min 0.3933
_exptl_absorpt_correction_type multi-scan
_exptl_absorpt_process_details face-index
_exptl_crystal_colour colourless
_exptl_crystal_density_diffrn 5.573
_exptl_crystal_density_method 'not measured'
_exptl_crystal_description block
_exptl_crystal_F_000 1650
_exptl_crystal_size_max 0.20
_exptl_crystal_size_mid 0.18
_exptl_crystal_size_min 0.15
_refine_diff_density_max 0.870
_refine_diff_density_min -0.707
_refine_diff_density_rms 0.211
_refine_ls_extinction_coef 0.00128(7)
_refine_ls_extinction_expression Fc^*^=kFc[1+0.001xFc^2^\l^3^/sin(2\q)]^-1/4^
_refine_ls_extinction_method 'SHELXL-2016/6 (Sheldrick 2016)'
_refine_ls_goodness_of_fit_ref 1.095
_refine_ls_hydrogen_treatment undef
_refine_ls_matrix_type full
_refine_ls_number_parameters 42
_refine_ls_number_reflns 576
_refine_ls_number_restraints 0
_refine_ls_restrained_S_all 1.095
_refine_ls_R_factor_all 0.0196
_refine_ls_R_factor_gt 0.0172
_refine_ls_shift/su_max 0.000
_refine_ls_shift/su_mean 0.000
_refine_ls_structure_factor_coef Fsqd
_refine_ls_weighting_details 'w=1/[\s^2^(Fo^2^)+6.0772P] where P=(Fo^2^+2Fc^2^)/3'
_refine_ls_weighting_scheme calc
_refine_ls_wR_factor_gt 0.0366
_refine_ls_wR_factor_ref 0.0374
_reflns_Friedel_coverage 0.000
_reflns_number_gt 543
_reflns_number_total 576
_reflns_threshold_expression 'I > 2\s(I)'
_cod_data_source_file d0ra10726c2.cif
_cod_data_source_block 1111
_cod_original_cell_volume 1122.5(16)
_cod_database_code 7242394
_shelx_shelxl_version_number 2016/6
_shelx_space_group_comment
; 
The symmetry employed for this shelxl refinement is uniquely defined 
by the following loop, which should always be used as a source of 
symmetry information in preference to the above space-group names. 
They are only intended as comments. 
;

loop_
_space_group_symop_operation_xyz
'x, y, z'
'-y, x-y, z'
'-x+y, -x, z'
'x+2/3, y+1/3, z+1/3'
'-y+2/3, x-y+1/3, z+1/3'
'-x+y+2/3, -x+1/3, z+1/3'
'x+1/3, y+2/3, z+2/3'
'-y+1/3, x-y+2/3, z+2/3'
'-x+y+1/3, -x+2/3, z+2/3'
'-x, -y, -z'
'y, -x+y, -z'
'x-y, x, -z'
'-x+2/3, -y+1/3, -z+1/3'
'y+2/3, -x+y+1/3, -z+1/3'
'x-y+2/3, x+1/3, -z+1/3'
'-x+1/3, -y+2/3, -z+2/3'
'y+1/3, -x+y+2/3, -z+2/3'
'x-y+1/3, x+2/3, -z+2/3'

loop_
_atom_site_label
_atom_site_type_symbol
_atom_site_fract_x
_atom_site_fract_y
_atom_site_fract_z
_atom_site_U_iso_or_equiv
_atom_site_adp_type
_atom_site_occupancy
_atom_site_site_symmetry_order
_atom_site_calc_flag
_atom_site_refinement_flags_posn
_atom_site_refinement_flags_adp
_atom_site_refinement_flags_occupancy
_atom_site_disorder_assembly
_atom_site_disorder_group
Sr1 Sr 0.000000 0.000000 0.500000 0.0136(2) Uani 1 6 d S T P . .
Sn1 Sn 0.000000 0.000000 0.000000 0.00835(17) Uani 1 6 d S T P . .
I1 I 0.22646(3) 0.26638(3) 0.21584(2) 0.00826(12) Uani 1 1 d . . . . .
O1 O 0.2091(3) 0.3853(3) 0.1137(3) 0.0124(6) Uani 1 1 d . . . . .
O2 O 0.0614(3) 0.1968(3) 0.3000(3) 0.0144(7) Uani 1 1 d . . . . .
O3 O 0.1786(3) 0.1215(3) 0.1038(3) 0.0112(6) Uani 1 1 d . . . . .

loop_
_atom_site_aniso_label
_atom_site_aniso_U_11
_atom_site_aniso_U_22
_atom_site_aniso_U_33
_atom_site_aniso_U_23
_atom_site_aniso_U_13
_atom_site_aniso_U_12
Sr1 0.0100(3) 0.0100(3) 0.0207(5) 0.000 0.000 0.00499(16)
Sn1 0.0071(2) 0.0071(2) 0.0109(3) 0.000 0.000 0.00355(11)
I1 0.00759(17) 0.00916(17) 0.00868(16) 0.00018(10) 0.00016(9) 0.00467(12)
O1 0.0160(17) 0.0111(16) 0.0120(15) 0.0018(13) -0.0014(12) 0.0081(14)
O2 0.0099(16) 0.0156(17) 0.0162(16) -0.0023(13) 0.0031(13) 0.0054(14)
O3 0.0092(15) 0.0117(16) 0.0130(15) -0.0034(12) -0.0033(12) 0.0055(13)

loop_
_atom_type_symbol
_atom_type_description
_atom_type_scat_dispersion_real
_atom_type_scat_dispersion_imag
_atom_type_scat_source
I I -0.4742 1.8119 'International Tables Vol C Tables 4.2.6.8 and 6.1.1.4'
O O 0.0106 0.0060 'International Tables Vol C Tables 4.2.6.8 and 6.1.1.4'
Sn Sn -0.6537 1.4246 'International Tables Vol C Tables 4.2.6.8 and 6.1.1.4'
Sr Sr -1.5307 3.2498 'International Tables Vol C Tables 4.2.6.8 and 6.1.1.4'

loop_
_geom_angle_atom_site_label_1
_geom_angle_atom_site_label_2
_geom_angle_atom_site_label_3
_geom_angle
_geom_angle_site_symmetry_1
_geom_angle_site_symmetry_3
_geom_angle_publ_flag
O1 Sr1 O1 180.0 16 4_445 ?
O1 Sr1 O1 115.42(4) 16 17_445 ?
O1 Sr1 O1 64.58(4) 4_445 17_445 ?
O1 Sr1 O1 64.58(4) 16 5 ?
O1 Sr1 O1 115.42(4) 4_445 5 ?
O1 Sr1 O1 180.0 17_445 5 ?
O1 Sr1 O1 115.41(4) 16 18_545 ?
O1 Sr1 O1 64.59(4) 4_445 18_545 ?
O1 Sr1 O1 115.41(4) 17_445 18_545 ?
O1 Sr1 O1 64.59(4) 5 18_545 ?
O1 Sr1 O1 64.59(4) 16 6_455 ?
O1 Sr1 O1 115.41(4) 4_445 6_455 ?
O1 Sr1 O1 64.59(4) 17_445 6_455 ?
O1 Sr1 O1 115.41(4) 5 6_455 ?
O1 Sr1 O1 180.00(12) 18_545 6_455 ?
O1 Sr1 O2 62.65(9) 16 . ?
O1 Sr1 O2 117.35(9) 4_445 . ?
O1 Sr1 O2 113.47(9) 17_445 . ?
O1 Sr1 O2 66.53(9) 5 . ?
O1 Sr1 O2 123.92(9) 18_545 . ?
O1 Sr1 O2 56.08(9) 6_455 . ?
O1 Sr1 O2 56.08(9) 16 11_556 ?
O1 Sr1 O2 123.92(9) 4_445 11_556 ?
O1 Sr1 O2 117.35(9) 17_445 11_556 ?
O1 Sr1 O2 62.65(9) 5 11_556 ?
O1 Sr1 O2 66.53(9) 18_545 11_556 ?
O1 Sr1 O2 113.47(9) 6_455 11_556 ?
O2 Sr1 O2 111.81(11) . 11_556 ?
O1 Sr1 O2 123.92(9) 16 2 ?
O1 Sr1 O2 56.08(9) 4_445 2 ?
O1 Sr1 O2 62.65(9) 17_445 2 ?
O1 Sr1 O2 117.35(9) 5 2 ?
O1 Sr1 O2 113.47(9) 18_545 2 ?
O1 Sr1 O2 66.53(9) 6_455 2 ?
O2 Sr1 O2 68.19(10) . 2 ?
O2 Sr1 O2 180.0 11_556 2 ?
O1 Sr1 O2 66.53(9) 16 12_556 ?
O1 Sr1 O2 113.47(9) 4_445 12_556 ?
O1 Sr1 O2 56.08(9) 17_445 12_556 ?
O1 Sr1 O2 123.92(9) 5 12_556 ?
O1 Sr1 O2 117.35(9) 18_545 12_556 ?
O1 Sr1 O2 62.65(9) 6_455 12_556 ?
O2 Sr1 O2 111.81(10) . 12_556 ?
O2 Sr1 O2 68.19(10) 11_556 12_556 ?
O2 Sr1 O2 111.81(10) 2 12_556 ?
O1 Sr1 O2 113.47(9) 16 3 ?
O1 Sr1 O2 66.53(9) 4_445 3 ?
O1 Sr1 O2 123.92(9) 17_445 3 ?
O1 Sr1 O2 56.08(9) 5 3 ?
O1 Sr1 O2 62.65(9) 18_545 3 ?
O1 Sr1 O2 117.35(9) 6_455 3 ?
O2 Sr1 O2 68.19(10) . 3 ?
O2 Sr1 O2 111.81(11) 11_556 3 ?
O2 Sr1 O2 68.19(10) 2 3 ?
O2 Sr1 O2 180.0 12_556 3 ?
O1 Sr1 O2 117.35(9) 16 10_556 ?
O1 Sr1 O2 62.65(9) 4_445 10_556 ?
O1 Sr1 O2 66.53(9) 17_445 10_556 ?
O1 Sr1 O2 113.47(9) 5 10_556 ?
O1 Sr1 O2 56.08(9) 18_545 10_556 ?
O1 Sr1 O2 123.92(9) 6_455 10_556 ?
O2 Sr1 O2 180.00(14) . 10_556 ?
O2 Sr1 O2 68.19(11) 11_556 10_556 ?
O2 Sr1 O2 111.81(11) 2 10_556 ?
O2 Sr1 O2 68.19(10) 12_556 10_556 ?
O2 Sr1 O2 111.81(10) 3 10_556 ?
O3 Sn1 O3 180.0 . 10 ?
O3 Sn1 O3 88.22(12) . 12 ?
O3 Sn1 O3 91.78(12) 10 12 ?
O3 Sn1 O3 91.78(12) . 2 ?
O3 Sn1 O3 88.22(12) 10 2 ?
O3 Sn1 O3 88.22(12) 12 2 ?
O3 Sn1 O3 88.22(12) . 11 ?
O3 Sn1 O3 91.78(12) 10 11 ?
O3 Sn1 O3 91.78(12) 12 11 ?
O3 Sn1 O3 180.00(17) 2 11 ?
O3 Sn1 O3 91.78(12) . 3 ?
O3 Sn1 O3 88.22(12) 10 3 ?
O3 Sn1 O3 180.0(2) 12 3 ?
O3 Sn1 O3 91.78(12) 2 3 ?
O3 Sn1 O3 88.22(12) 11 3 ?
O1 I1 O2 100.91(15) . . ?
O1 I1 O3 95.52(14) . . ?
O2 I1 O3 101.18(14) . . ?
O1 I1 Sr1 36.77(10) . 7_554 ?
O2 I1 Sr1 102.46(10) . 7_554 ?
O3 I1 Sr1 129.88(10) . 7_554 ?
I1 O1 Sr1 119.85(14) . 7_554 ?
I1 O2 Sr1 120.91(15) . . ?
I1 O3 Sn1 133.48(16) . . ?

loop_
_geom_bond_atom_site_label_1
_geom_bond_atom_site_label_2
_geom_bond_distance
_geom_bond_site_symmetry_2
_geom_bond_publ_flag
Sr1 O1 2.704(3) 16 ?
Sr1 O1 2.704(3) 4_445 ?
Sr1 O1 2.704(3) 17_445 ?
Sr1 O1 2.704(3) 5 ?
Sr1 O1 2.704(3) 18_545 ?
Sr1 O1 2.704(3) 6_455 ?
Sr1 O2 2.912(3) . ?
Sr1 O2 2.912(3) 11_556 ?
Sr1 O2 2.912(3) 2 ?
Sr1 O2 2.912(3) 12_556 ?
Sr1 O2 2.912(3) 3 ?
Sr1 O2 2.912(3) 10_556 ?
Sn1 O3 2.059(3) . ?
Sn1 O3 2.059(3) 10 ?
Sn1 O3 2.059(3) 12 ?
Sn1 O3 2.059(3) 2 ?
Sn1 O3 2.059(3) 11 ?
Sn1 O3 2.059(3) 3 ?
I1 O1 1.792(3) . ?
I1 O2 1.811(3) . ?
I1 O3 1.859(3) . ?

loop_
_geom_torsion_atom_site_label_1
_geom_torsion_atom_site_label_2
_geom_torsion_atom_site_label_3
_geom_torsion_atom_site_label_4
_geom_torsion
_geom_torsion_site_symmetry_1
_geom_torsion_site_symmetry_2
_geom_torsion_site_symmetry_3
_geom_torsion_site_symmetry_4
_geom_torsion_publ_flag
O2 I1 O1 Sr1 96.26(16) . . . 7_554 ?
O3 I1 O1 Sr1 -161.21(15) . . . 7_554 ?
O1 I1 O2 Sr1 -176.89(15) . . . . ?
O3 I1 O2 Sr1 85.18(16) . . . . ?
Sr1 I1 O2 Sr1 -139.35(12) 7_554 . . . ?
O1 I1 O3 Sn1 -59.8(2) . . . . ?
O2 I1 O3 Sn1 42.5(2) . . . . ?
Sr1 I1 O3 Sn1 -74.3(2) 7_554 . . . ?
